data_7221624
loop_
_publ_author_name
'Gil-Hern\'andez, B.'
'Gili, P.'
'Quir\'os, M.'
'Sanchiz, J.'

_publ_section_title
;
 Mesoxalate as Cu(ii)--Ln(iii) linker in the construction of MOFs in
 DMSO/water medium
;
_journal_issue 34
_journal_name_full CrystEngComm
_journal_page_first 6555
_journal_paper_doi 10.1039/C5CE00999E
_journal_volume 17
_journal_year 2015
_chemical_absolute_configuration
;
The chemical absolute configuration arises from the creation
of a stereogenic center located at the Ln(III) ion
;
_chemical_formula_sum 'C12.4 H21.2 Cu3 La O23.7 S1.7'
_chemical_formula_weight 933.53
_chemical_name_systematic
;
 ?
;
_space_group_IT_number 198
_space_group_name_Hall 'P 2ac 2ab 3'
_symmetry_cell_setting cubic
_symmetry_space_group_name_Hall 'P 2ac 2ab 3'
_symmetry_space_group_name_H-M 'P 21 3'
_atom_sites_solution_primary direct
_atom_sites_solution_secondary difmap
_audit_creation_method
;
CrysAlisPro, Agilent Technologies,
Version 1.171.37.33 (release 27-03-2014 CrysAlis171 .NET)
(compiled Mar 27 2014,17:12:48)
;
_audit_update_record
;
2015-07-13 deposited with the CCDC.
2015-07-23 downloaded from the CCDC.
;
_cell_angle_alpha 90.00
_cell_angle_beta 90.00
_cell_angle_gamma 90.00
_cell_formula_units_Z 4
_cell_length_a 17.5235(11)
_cell_length_b 17.5235(11)
_cell_length_c 17.5235(11)
_cell_measurement_reflns_used 65693
_cell_measurement_temperature 100(2)
_cell_measurement_theta_max 76.1490
_cell_measurement_theta_min 4.2560
_cell_volume 5381.0(6)
_computing_cell_refinement
;
CrysAlisPro, Agilent Technologies,
Version 1.171.37.33 (release 27-03-2014 CrysAlis171 .NET)
(compiled Mar 27 2014,17:12:48)
;
_computing_data_collection
;
CrysAlisPro, Agilent Technologies,
Version 1.171.37.33 (release 27-03-2014 CrysAlis171 .NET)
(compiled Mar 27 2014,17:12:48)
;
_computing_data_reduction
;
CrysAlisPro, Agilent Technologies,
Version 1.171.37.33 (release 27-03-2014 CrysAlis171 .NET)
(compiled Mar 27 2014,17:12:48)
;
_computing_molecular_graphics 'DIAMOND (Crystal Impact, 2009)'
_computing_publication_material 'SHELXL-97 (Sheldrick, 2008)'
_computing_structure_refinement 'SHELXL-97 (Sheldrick, 2008)'
_computing_structure_solution 'SHELXS-97 (Sheldrick, 2008)'
_diffrn_ambient_temperature 100(2)
_diffrn_detector_area_resol_mean 10.5953
_diffrn_measured_fraction_theta_full 0.997
_diffrn_measured_fraction_theta_max 0.997
_diffrn_measurement_device_type 'SuperNova, Dual, Cu at zero, Atlas'
_diffrn_measurement_method '\w scans'
_diffrn_radiation_monochromator mirror
_diffrn_radiation_type CuK\a
_diffrn_radiation_wavelength 1.54184
_diffrn_reflns_av_R_equivalents 0.0980
_diffrn_reflns_av_sigmaI/netI 0.0188
_diffrn_reflns_limit_h_max 21
_diffrn_reflns_limit_h_min -22
_diffrn_reflns_limit_k_max 21
_diffrn_reflns_limit_k_min -21
_diffrn_reflns_limit_l_max 22
_diffrn_reflns_limit_l_min -21
_diffrn_reflns_number 119625
_diffrn_reflns_theta_full 76.87
_diffrn_reflns_theta_max 76.87
_diffrn_reflns_theta_min 3.57
_diffrn_source_type 'SuperNova (Cu) X-ray Source'
_exptl_absorpt_coefficient_mu 18.035
_exptl_absorpt_correction_T_max 0.206
_exptl_absorpt_correction_T_min 0.038
_exptl_absorpt_correction_type gaussian
_exptl_absorpt_process_details
;
CrysAlisPro, Agilent Technologies,
Version 1.171.37.33 (release 27-03-2014 CrysAlis171 .NET)
(compiled Mar 27 2014,17:12:48)
Numerical absorption correction based on gaussian integration over
            a multifaceted crystal model
Empirical absorption correction using spherical harmonics,
 implemented in SCALE3 ABSPACK scaling algorithm.
;
_exptl_crystal_colour blue
_exptl_crystal_density_diffrn 1.152
_exptl_crystal_density_method 'not measured'
_exptl_crystal_description hexagonal
_exptl_crystal_F_000 1826
_exptl_crystal_size_max 0.3334
_exptl_crystal_size_mid 0.2451
_exptl_crystal_size_min 0.1885
_refine_diff_density_max 1.867
_refine_diff_density_min -0.771
_refine_diff_density_rms 0.246
_refine_ls_abs_structure_details 'Flack H D (1983), Acta Cryst. A39, 876-881'
_refine_ls_abs_structure_Flack -0.020(5)
_refine_ls_extinction_method none
_refine_ls_goodness_of_fit_ref 1.082
_refine_ls_hydrogen_treatment none
_refine_ls_matrix_type full
_refine_ls_number_parameters 148
_refine_ls_number_reflns 3796
_refine_ls_number_restraints 15
_refine_ls_restrained_S_all 1.080
_refine_ls_R_factor_all 0.0752
_refine_ls_R_factor_gt 0.0742
_refine_ls_shift/su_max 0.000
_refine_ls_shift/su_mean 0.000
_refine_ls_structure_factor_coef Fsqd
_refine_ls_weighting_details 'calc w=1/[\s^2^(Fo^2^)+(0.1747P)^2^+8.4315P] where P=(Fo^2^+2Fc^2^)/3'
_refine_ls_weighting_scheme calc
_refine_ls_wR_factor_gt 0.2191
_refine_ls_wR_factor_ref 0.2223
_reflns_number_gt 3735
_reflns_number_total 3796
_reflns_threshold_expression >2sigma(I)
_cod_data_source_file c5ce00999e2.cif
_cod_data_source_block bea389
_cod_depositor_comments 'Adding full bibliography for 7221624--7221628.cif.'
_cod_original_sg_symbol_H-M P213
_cod_original_formula_sum 'C12.40 H21.20 Cu3 La O23.70 S1.70'
_cod_database_code 7221624

loop_
_symmetry_equiv_pos_as_xyz
'x, y, z'
'-x+1/2, -y, z+1/2'
'-x, y+1/2, -z+1/2'
'x+1/2, -y+1/2, -z'
'z, x, y'
'z+1/2, -x+1/2, -y'
'-z+1/2, -x, y+1/2'
'-z, x+1/2, -y+1/2'
'y, z, x'
'-y, z+1/2, -x+1/2'
'y+1/2, -z+1/2, -x'
'-y+1/2, -z, x+1/2'

loop_
_atom_site_label
_atom_site_type_symbol
_atom_site_fract_x
_atom_site_fract_y
_atom_site_fract_z
_atom_site_U_iso_or_equiv
_atom_site_adp_type
_atom_site_occupancy
_atom_site_symmetry_multiplicity
_atom_site_calc_flag
_atom_site_refinement_flags
La La 0.10547(2) 0.10547(2) 0.10547(2) 0.0408(2) Uani 1 3 d S
Cu Cu -0.08537(6) 0.35388(7) -0.00476(6) 0.0453(3) Uani 1 1 d .
C1 C 0.0206(4) 0.2454(5) 0.0003(5) 0.0475(15) Uani 1 1 d .
O1 O -0.0108(4) 0.2851(4) -0.0495(3) 0.0536(13) Uani 1 1 d .
O2 O 0.0560(4) 0.1846(3) -0.0116(3) 0.0541(13) Uani 1 1 d .
C2 C 0.0135(4) 0.2701(4) 0.0839(4) 0.0404(13) Uani 1 1 d .
O3 O -0.0387(3) 0.3282(3) 0.0916(3) 0.0422(10) Uani 1 1 d .
O4 O -0.0033(3) 0.2057(3) 0.1285(3) 0.0430(10) Uani 1 1 d .
C3 C 0.0935(4) 0.2949(4) 0.1114(4) 0.0432(14) Uani 1 1 d .
O5 O 0.1023(3) 0.3652(3) 0.1295(3) 0.0480(11) Uani 1 1 d .
O6 O 0.1445(3) 0.2458(3) 0.1139(3) 0.0487(11) Uani 1 1 d .
O1W O 0.0261(4) 0.0261(4) 0.0261(4) 0.088(4) Uani 1 3 d S
S1S S 0.0189(13) 0.5388(8) -0.0202(18) 0.098(6) Uani 0.33 1 d PD
O1S O -0.0228(4) 0.4772(4) 0.0228(4) 0.063(3) Uiso 1 3 d SD
C1S C 0.1027(15) 0.497(2) -0.058(2) 0.105(13) Uiso 0.33 1 d PD
C2S C 0.060(3) 0.601(3) 0.048(3) 0.14(2) Uiso 0.33 1 d PD
S2S S -0.1836(4) 0.2065(5) 0.0249(4) 0.0541(15) Uiso 0.27 1 d PD
O2S O -0.1303(11) 0.1561(13) 0.0656(13) 0.054(5) Uiso 0.27 1 d PD
C3S C -0.2782(9) 0.182(2) 0.0511(18) 0.058(9) Uiso 0.27 1 d PD
C4S C -0.188(2) 0.177(3) -0.0722(9) 0.089(13) Uiso 0.27 1 d PD
S3S S -0.1965(5) 0.2295(6) 0.0766(6) 0.0574(19) Uiso 0.23 1 d PD
C5S C -0.2895(11) 0.193(2) 0.065(3) 0.057(10) Uiso 0.23 1 d PD
C6S C -0.210(2) 0.289(2) 0.1567(18) 0.078(12) Uiso 0.23 1 d PD
O3S O -0.1447(12) 0.1656(13) 0.1004(16) 0.052(5) Uiso 0.23 1 d PD

loop_
_atom_site_aniso_label
_atom_site_aniso_U_11
_atom_site_aniso_U_22
_atom_site_aniso_U_33
_atom_site_aniso_U_23
_atom_site_aniso_U_13
_atom_site_aniso_U_12
La 0.0408(2) 0.0408(2) 0.0408(2) 0.00231(14) 0.00231(14) 0.00231(14)
Cu 0.0457(6) 0.0486(6) 0.0418(5) 0.0024(4) -0.0014(4) 0.0069(4)
C1 0.046(4) 0.057(4) 0.040(3) -0.002(3) -0.004(3) 0.004(3)
O1 0.059(3) 0.059(3) 0.043(3) 0.004(2) 0.000(2) 0.018(3)
O2 0.066(3) 0.052(3) 0.045(3) -0.006(2) 0.000(2) 0.017(3)
C2 0.040(3) 0.040(3) 0.042(3) -0.003(2) 0.003(2) 0.002(3)
O3 0.039(2) 0.046(2) 0.042(2) 0.0015(19) -0.0039(18) 0.0081(18)
O4 0.043(2) 0.042(2) 0.044(2) 0.0033(19) -0.0007(19) -0.0003(19)
C3 0.036(3) 0.048(3) 0.046(3) 0.004(3) 0.000(3) 0.004(3)
O5 0.043(2) 0.041(2) 0.060(3) -0.008(2) 0.003(2) -0.001(2)
O6 0.045(3) 0.043(2) 0.057(3) 0.005(2) 0.002(2) 0.009(2)
O1W 0.088(4) 0.088(4) 0.088(4) -0.020(4) -0.020(4) -0.020(4)
S1S 0.091(17) 0.057(6) 0.15(2) 0.029(9) 0.055(7) 0.014(10)

loop_
_atom_type_symbol
_atom_type_description
_atom_type_scat_dispersion_real
_atom_type_scat_dispersion_imag
_atom_type_scat_source
C C 0.0181 0.0091 'International Tables Vol C Tables 4.2.6.8 and 6.1.1.4'
H H 0.0000 0.0000 'International Tables Vol C Tables 4.2.6.8 and 6.1.1.4'
O O 0.0492 0.0322 'International Tables Vol C Tables 4.2.6.8 and 6.1.1.4'
S S 0.3331 0.5567 'International Tables Vol C Tables 4.2.6.8 and 6.1.1.4'
Cu Cu -1.9646 0.5888 'International Tables Vol C Tables 4.2.6.8 and 6.1.1.4'
La La -1.4094 9.0376 'International Tables Vol C Tables 4.2.6.8 and 6.1.1.4'

loop_
_geom_angle_atom_site_label_1
_geom_angle_atom_site_label_2
_geom_angle_atom_site_label_3
_geom_angle
_geom_angle_site_symmetry_1
_geom_angle_site_symmetry_3
O1W La O6 138.01(13) . 9
O1W La O6 138.01(13) . .
O6 La O6 70.8(2) 9 .
O1W La O6 138.01(13) . 5
O6 La O6 70.8(2) 9 5
O6 La O6 70.8(2) . 5
O1W La O4 93.19(11) . 9
O6 La O4 62.73(16) 9 9
O6 La O4 73.44(16) . 9
O6 La O4 128.25(17) 5 9
O1W La O4 93.19(11) . 5
O6 La O4 73.44(16) 9 5
O6 La O4 128.25(17) . 5
O6 La O4 62.73(16) 5 5
O4 La O4 119.69(2) 9 5
O1W La O4 93.19(11) . .
O6 La O4 128.25(17) 9 .
O6 La O4 62.73(16) . .
O6 La O4 73.44(16) 5 .
O4 La O4 119.69(2) 9 .
O4 La O4 119.69(2) 5 .
O1W La O2 70.30(14) . 9
O6 La O2 68.00(19) 9 9
O6 La O2 129.02(17) . 9
O6 La O2 119.78(19) 5 9
O4 La O2 61.71(16) 9 9
O4 La O2 64.65(18) 5 9
O4 La O2 163.41(19) . 9
O1W La O2 70.30(14) . .
O6 La O2 119.78(19) 9 .
O6 La O2 68.00(19) . .
O6 La O2 129.02(17) 5 .
O4 La O2 64.65(18) 9 .
O4 La O2 163.41(19) 5 .
O4 La O2 61.71(16) . .
O2 La O2 109.24(14) 9 .
O1W La O2 70.30(14) . 5
O6 La O2 129.02(17) 9 5
O6 La O2 119.78(19) . 5
O6 La O2 68.00(19) 5 5
O4 La O2 163.41(19) 9 5
O4 La O2 61.71(16) 5 5
O4 La O2 64.65(18) . 5
O2 La O2 109.24(14) 9 5
O2 La O2 109.24(14) . 5
O3 Cu O5 175.0(2) . 11_455
O3 Cu O1 85.6(2) . .
O5 Cu O1 92.2(2) 11_455 .
O3 Cu O3 95.9(3) . 11_455
O5 Cu O3 85.6(2) 11_455 11_455
O1 Cu O3 170.4(3) . 11_455
O3 Cu O1S 81.1(2) . .
O5 Cu O1S 103.9(2) 11_455 .
O1 Cu O1S 108.8(2) . .
O3 Cu O1S 80.8(2) 11_455 .
O1 C1 O2 125.3(8) . .
O1 C1 C2 118.5(7) . .
O2 C1 C2 116.1(7) . .
C1 O1 Cu 111.1(5) . .
C1 O2 La 118.9(5) . .
O3 C2 O4 113.7(6) . .
O3 C2 C1 110.8(6) . .
O4 C2 C1 108.8(6) . .
O3 C2 C3 111.4(6) . .
O4 C2 C3 104.1(6) . .
C1 C2 C3 107.7(6) . .
C2 O3 Cu 111.7(4) . .
C2 O3 Cu 111.3(4) . 8
Cu O3 Cu 114.5(3) . 8
C2 O4 La 107.4(4) . .
O6 C3 O5 124.9(7) . .
O6 C3 C2 118.0(7) . .
O5 C3 C2 117.2(6) . .
C3 O5 Cu 111.2(4) . 8
C3 O6 La 118.2(5) . .
O1S S1S C2S 107.6(14) . .
O1S S1S C1S 106.8(12) . .
C2S S1S C1S 99.6(11) . .
S1S O1S Cu 138.1(14) . .
O2S S2S C3S 108.9(12) . .
O2S S2S C4S 108.4(13) . .
C3S S2S C4S 98.0(10) . .
O3S S3S C5S 108.9(13) . .
O3S S3S C6S 107.7(13) . .
C5S S3S C6S 100.3(11) . .

loop_
_geom_bond_atom_site_label_1
_geom_bond_atom_site_label_2
_geom_bond_distance
_geom_bond_site_symmetry_2
La O1W 2.409(13) .
La O6 2.556(5) 9
La O6 2.556(5) .
La O6 2.556(5) 5
La O4 2.623(5) 9
La O4 2.623(5) 5
La O4 2.623(5) .
La O2 2.623(6) 9
La O2 2.623(6) .
La O2 2.623(6) 5
Cu O3 1.929(5) .
Cu O5 1.938(5) 11_455
Cu O1 1.944(6) .
Cu O3 1.946(5) 11_455
Cu O1S 2.471(8) .
C1 O1 1.245(10) .
C1 O2 1.249(10) .
C1 C2 1.532(10) .
C2 O3 1.376(8) .
C2 O4 1.404(8) .
C2 C3 1.544(9) .
O3 Cu 1.946(5) 8
C3 O6 1.241(9) .
C3 O5 1.281(9) .
O5 Cu 1.938(5) 8
S1S O1S 1.506(13) .
S1S C2S 1.768(10) .
S1S C1S 1.770(10) .
S2S O2S 1.47(2) .
S2S C3S 1.772(10) .
S2S C4S 1.779(10) .
S3S O3S 1.50(2) .
S3S C5S 1.759(10) .
S3S C6S 1.771(10) .
